data_2238386
loop_
_publ_author_name
'Guo-Li, Huang'
'Bo, Liu'
'Jun-Feng, Kou'

_publ_section_title
;
 7-Benzyl-3-methyl-6-phenylimidazo[2,1-<i>b</i>][1,3]thiazol-7-ium
 chloride 0.75-hydrate
;
_journal_issue 8
_journal_name_full 'Acta Crystallographica Section E'
_journal_page_first o1247
_journal_page_last o1248
_journal_paper_doi 10.1107/S1600536813018795
_journal_volume 69
_journal_year 2013
_chemical_formula_iupac 'C19 H17 N2 S +, Cl -, 0.75H2 O'
_chemical_formula_moiety 'C19 H17 N2 S +, Cl -, 0.75(H2 O)'
_chemical_formula_sum 'C19 H18.5 Cl N2 O0.75 S'
_chemical_formula_weight 354.37
_chemical_name_systematic
;
7-Benzyl-3-methyl-6-phenylimidazo[2,1-<i>b</i>][1,3]thiazol-7-ium chloride
0.75-hydrate
;
_space_group_IT_number 145
_symmetry_cell_setting trigonal
_symmetry_space_group_name_Hall 'P 32'
_symmetry_space_group_name_H-M 'P 32'
_atom_sites_solution_hydrogens geom
_atom_sites_solution_primary direct
_atom_sites_solution_secondary difmap
_audit_creation_method SHELXL-97
_cell_angle_alpha 90.00
_cell_angle_beta 90.00
_cell_angle_gamma 120.00
_cell_formula_units_Z 6
_cell_length_a 13.2110(10)
_cell_length_b 13.2110(10)
_cell_length_c 19.555(3)
_cell_measurement_reflns_used 25
_cell_measurement_temperature 291(2)
_cell_measurement_theta_max 25.99
_cell_measurement_theta_min 1.78
_cell_volume 2955.7(6)
_computing_cell_refinement 'SAINT (Bruker, 2008)'
_computing_data_collection 'SMART (Bruker, 2008)'
_computing_data_reduction 'SAINT (Bruker, 2008)'
_computing_molecular_graphics 'SHELXTL (Sheldrick, 2008)'
_computing_publication_material 'SHELXTL (Sheldrick, 2008)'
_computing_structure_refinement 'SHELXL97 (Sheldrick, 2008)'
_computing_structure_solution 'SHELXS97 (Sheldrick, 2008)'
_diffrn_ambient_temperature 291(2)
_diffrn_measured_fraction_theta_full 0.999
_diffrn_measured_fraction_theta_max 0.999
_diffrn_measurement_device_type 'Bruker SMART APEX CCD'
_diffrn_measurement_method 'phi and omega scans'
_diffrn_radiation_monochromator graphite
_diffrn_radiation_source 'fine-focus sealed tube'
_diffrn_radiation_type MoK\a
_diffrn_radiation_wavelength 0.71073
_diffrn_reflns_av_R_equivalents 0.0528
_diffrn_reflns_av_sigmaI/netI 0.0945
_diffrn_reflns_limit_h_max 13
_diffrn_reflns_limit_h_min -16
_diffrn_reflns_limit_k_max 16
_diffrn_reflns_limit_k_min -14
_diffrn_reflns_limit_l_max 16
_diffrn_reflns_limit_l_min -24
_diffrn_reflns_number 16250
_diffrn_reflns_theta_full 25.99
_diffrn_reflns_theta_max 25.99
_diffrn_reflns_theta_min 1.78
_diffrn_standards_decay_% 0
_diffrn_standards_interval_count 150
_diffrn_standards_number 2
_exptl_absorpt_coefficient_mu 0.305
_exptl_absorpt_correction_T_max 0.9359
_exptl_absorpt_correction_T_min 0.9194
_exptl_absorpt_correction_type multi-scan
_exptl_absorpt_process_details '(SADABS; Bruker, 2008)'
_exptl_crystal_colour colourless
_exptl_crystal_density_diffrn 1.195
_exptl_crystal_density_method 'not measured'
_exptl_crystal_description block
_exptl_crystal_F_000 1113
_exptl_crystal_size_max 0.28
_exptl_crystal_size_mid 0.24
_exptl_crystal_size_min 0.22
_refine_diff_density_max 0.295
_refine_diff_density_min -0.282
_refine_ls_abs_structure_details 'Flack (1983)'
_refine_ls_abs_structure_Flack 0.04(7)
_refine_ls_extinction_coef 0.0045(7)
_refine_ls_extinction_expression Fc^*^=kFc[1+0.001xFc^2^\l^3^/sin(2\q)]^-1/4^
_refine_ls_extinction_method 'SHELXL97 (Sheldrick, 2008)'
_refine_ls_goodness_of_fit_ref 1.003
_refine_ls_hydrogen_treatment constr
_refine_ls_matrix_type full
_refine_ls_number_parameters 476
_refine_ls_number_reflns 6594
_refine_ls_number_restraints 15
_refine_ls_restrained_S_all 1.005
_refine_ls_R_factor_all 0.0760
_refine_ls_R_factor_gt 0.0595
_refine_ls_shift/su_max 0.000
_refine_ls_shift/su_mean 0.000
_refine_ls_structure_factor_coef Fsqd
_refine_ls_weighting_details 'calc w=1/[\s^2^(Fo^2^)+(0.0606P)^2^+0.0000P] where P=(Fo^2^+2Fc^2^)/3'
_refine_ls_weighting_scheme calc
_refine_ls_wR_factor_gt 0.1194
_refine_ls_wR_factor_ref 0.1229
_reflns_number_gt 4827
_reflns_number_total 6594
_reflns_threshold_expression I>2sigma(I)
_cod_data_source_file ld2101.cif
_cod_data_source_block I
_cod_database_code 2238386
_cod_database_fobs_code 2238386

loop_
_symmetry_equiv_pos_as_xyz
'x, y, z'
'-y, x-y, z+2/3'
'-x+y, -x, z+1/3'

loop_
_atom_site_type_symbol
_atom_site_label
_atom_site_fract_x
_atom_site_fract_y
_atom_site_fract_z
_atom_site_U_iso_or_equiv
_atom_site_adp_type
_atom_site_calc_flag
_atom_site_refinement_flags
_atom_site_occupancy
_atom_site_symmetry_multiplicity
C C1 0.4467(3) 0.4753(4) 0.1467(2) 0.0415(10) Uani d . 1 1
C C2 0.4721(4) 0.4083(4) 0.1030(3) 0.0456(11) Uani d . 1 1
H H2 0.5182 0.3774 0.1174 0.09(2) Uiso calc R 1 1
C C3 0.4258(4) 0.3880(4) 0.0358(3) 0.0523(12) Uani d . 1 1
H H3 0.4434 0.3455 0.0049 0.068(17) Uiso calc R 1 1
C C4 0.3542(4) 0.4317(4) 0.0161(3) 0.0517(12) Uani d . 1 1
H H4 0.3223 0.4168 -0.0276 0.035(11) Uiso calc R 1 1
C C5 0.3301(4) 0.4974(4) 0.0613(2) 0.0464(11) Uani d . 1 1
H H5 0.2827 0.5270 0.0474 0.039(12) Uiso calc R 1 1
C C6 0.3763(3) 0.5200(4) 0.1282(2) 0.0437(10) Uani d . 1 1
H H6 0.3597 0.5636 0.1588 0.073(17) Uiso calc R 1 1
C C7 0.4878(4) 0.4879(4) 0.2189(2) 0.0454(11) Uani d . 1 1
C C8 0.4919(4) 0.4010(4) 0.2554(3) 0.0457(11) Uani d . 1 1
H H8 0.4673 0.3255 0.2403 0.040(12) Uiso calc R 1 1
C C9 0.5679(4) 0.4122(4) 0.3779(3) 0.0441(10) Uani d . 1 1
C C10 0.6201(4) 0.5055(4) 0.4246(3) 0.0436(10) Uani d . 1 1
H H10 0.6468 0.4985 0.4674 0.08(2) Uiso calc R 1 1
C C11 0.5674(4) 0.5640(4) 0.3202(3) 0.0527(12) Uani d . 1 1
C C12 0.5438(4) 0.2894(4) 0.3879(3) 0.0521(12) Uani d . 1 1
H H12A 0.4609 0.2366 0.3882 0.069(17) Uiso calc R 1 1
H H12B 0.5765 0.2840 0.4307 0.047(13) Uiso calc R 1 1
H H12C 0.5787 0.2690 0.3513 0.12(3) Uiso calc R 1 1
C C13 0.5599(4) 0.7050(4) 0.2358(3) 0.0517(13) Uani d . 1 1
H H13A 0.5181 0.7308 0.2653 0.051(14) Uiso calc R 1 1
H H13B 0.5305 0.6991 0.1897 0.057(15) Uiso calc R 1 1
C C14 0.6892(4) 0.7956(4) 0.2372(2) 0.0466(11) Uani d . 1 1
C C15 0.7271(4) 0.8950(4) 0.2777(3) 0.0501(12) Uani d . 1 1
H H15 0.6742 0.9077 0.3022 0.075(18) Uiso calc R 1 1
C C16 0.8460(4) 0.9743(4) 0.2803(3) 0.0566(14) Uani d . 1 1
H H16 0.8730 1.0408 0.3073 0.068(17) Uiso calc R 1 1
C C17 0.9239(4) 0.9570(4) 0.2442(3) 0.0577(13) Uani d . 1 1
H H17 1.0033 1.0116 0.2460 0.077(18) Uiso calc R 1 1
C C18 0.8834(5) 0.8563(5) 0.2042(3) 0.0560(13) Uani d . 1 1
H H18 0.9361 0.8432 0.1795 0.10(2) Uiso calc R 1 1
C C19 0.7675(4) 0.7778(4) 0.2014(2) 0.0510(11) Uani d . 1 1
H H19 0.7411 0.7110 0.1747 0.043(12) Uiso calc R 1 1
C C20 0.2128(4) 0.2665(4) 0.3611(2) 0.0458(10) Uani d U 1 1
H H20 0.1764 0.1878 0.3495 0.072(17) Uiso calc R 1 1
C C21 0.2639(4) 0.3027(4) 0.4241(3) 0.0495(11) Uani d . 1 1
H H21 0.2614 0.2479 0.4549 0.046(13) Uiso calc R 1 1
C C22 0.3199(4) 0.4213(4) 0.4430(2) 0.0425(10) Uani d . 1 1
H H22 0.3551 0.4450 0.4857 0.078(19) Uiso calc R 1 1
C C23 0.3219(3) 0.5016(4) 0.3973(2) 0.0393(9) Uani d . 1 1
H H23 0.3570 0.5800 0.4096 0.072(17) Uiso calc R 1 1
C C24 0.2720(4) 0.4666(4) 0.3328(2) 0.0456(11) Uani d . 1 1
H H24 0.2763 0.5222 0.3020 0.044(13) Uiso calc R 1 1
C C25 0.2153(3) 0.3487(3) 0.3139(2) 0.0399(9) Uani d U 1 1
C C26 0.1701(4) 0.3145(4) 0.2445(2) 0.0413(10) Uani d . 1 1
C C27 0.1880(3) 0.2417(4) 0.2030(2) 0.0403(10) Uani d . 1 1
H H27 0.2297 0.2044 0.2139 0.056(15) Uiso calc R 1 1
C C28 0.1186(4) 0.1747(4) 0.0804(2) 0.0423(10) Uani d . 1 1
C C29 0.0565(4) 0.2059(4) 0.0319(2) 0.0423(10) Uani d . 1 1
H H29 0.0403 0.1797 -0.0130 0.054(14) Uiso calc R 1 1
C C30 0.0853(3) 0.3017(4) 0.1444(2) 0.0378(7) Uani d U 1 1
C C31 0.1685(4) 0.0966(4) 0.0659(3) 0.0487(11) Uani d . 1 1
H H31A 0.2388 0.1226 0.0920 0.073 Uiso calc R 1 1
H H31B 0.1860 0.0996 0.0181 0.073 Uiso calc R 1 1
H H31C 0.1126 0.0178 0.0785 0.073 Uiso calc R 1 1
C C32 0.0523(4) 0.4200(4) 0.2318(3) 0.0473(12) Uani d . 1 1
H H32A 0.0913 0.4940 0.2076 0.09(2) Uiso calc R 1 1
H H32B 0.0730 0.4372 0.2797 0.069(17) Uiso calc R 1 1
C C33 -0.0755(4) 0.3745(4) 0.2263(3) 0.0472(11) Uani d . 1 1
C C34 -0.1550(4) 0.2597(4) 0.2394(2) 0.0462(11) Uani d . 1 1
H H34 -0.1282 0.2097 0.2530 0.040(12) Uiso calc R 1 1
C C35 -0.2734(4) 0.2163(4) 0.2330(3) 0.0538(13) Uani d . 1 1
H H35 -0.3259 0.1375 0.2404 0.064(16) Uiso calc R 1 1
C C36 -0.3133(4) 0.2921(4) 0.2153(3) 0.0510(12) Uani d . 1 1
H H36 -0.3932 0.2651 0.2137 0.056(15) Uiso calc R 1 1
C C37 -0.2339(4) 0.4087(4) 0.1998(3) 0.0505(12) Uani d . 1 1
H H37 -0.2602 0.4586 0.1854 0.040(12) Uiso calc R 1 1
C C38 -0.1169(4) 0.4485(4) 0.2061(3) 0.0542(13) Uani d . 1 1
H H38 -0.0638 0.5265 0.1968 0.060(15) Uiso calc R 1 1
Cl Cl1 0.34178(9) 0.08248(9) 0.23677(6) 0.0415(2) Uani d . 1 1
Cl Cl2 0.50410(9) 0.85717(10) 0.41839(6) 0.0492(3) Uani d . 1 1
N N1 0.5403(3) 0.4474(3) 0.3202(2) 0.0499(9) Uani d . 1 1
N N2 0.5361(3) 0.5880(3) 0.2585(2) 0.0486(10) Uani d . 1 1
N N3 0.1327(3) 0.2340(3) 0.14208(19) 0.0392(8) Uani d . 1 1
N N4 0.1037(3) 0.3502(3) 0.20746(19) 0.0383(6) Uani d U 1 1
O O1W 0.4476(5) 0.9150(5) 0.2668(3) 0.0474(15) Uani d P 0.50 1
H H1WA 0.4076 0.9367 0.2979 0.057 Uiso d PR 0.50 1
H H1WB 0.4754 0.8780 0.2884 0.057 Uiso d PR 0.50 1
O O2W 0.7938(8) 0.2009(7) 0.4080(5) 0.072(2) Uani d P 0.50 1
H H2WA 0.8587 0.2262 0.3857 0.087 Uiso d PR 0.50 1
H H2WB 0.7494 0.2272 0.3924 0.087 Uiso d PR 0.50 1
O O3W 0.1192(8) 0.8296(9) 0.1880(6) 0.100(3) Uani d P 0.50 1
H H3WA 0.1196 0.7654 0.1890 0.121 Uiso d PR 0.50 1
H H3WB 0.1634 0.8744 0.2194 0.121 Uiso d PR 0.50 1
S S1 0.63072(10) 0.63434(11) 0.39577(6) 0.0498(3) Uani d . 1 1
S S2 0.01587(10) 0.30059(9) 0.07018(6) 0.0448(3) Uani d . 1 1

loop_
_atom_site_aniso_label
_atom_site_aniso_U_11
_atom_site_aniso_U_22
_atom_site_aniso_U_33
_atom_site_aniso_U_12
_atom_site_aniso_U_13
_atom_site_aniso_U_23
C1 0.032(2) 0.037(2) 0.043(2) 0.0083(18) 0.0137(18) 0.0120(18)
C2 0.038(2) 0.044(2) 0.049(3) 0.016(2) 0.0088(19) 0.022(2)
C3 0.048(3) 0.040(2) 0.049(3) 0.008(2) 0.026(2) 0.015(2)
C4 0.041(2) 0.044(2) 0.046(3) 0.004(2) 0.018(2) 0.016(2)
C5 0.043(2) 0.040(2) 0.043(3) 0.0101(19) 0.011(2) 0.024(2)
C6 0.0264(19) 0.035(2) 0.052(3) 0.0021(17) 0.0154(19) 0.007(2)
C7 0.031(2) 0.037(2) 0.047(3) 0.0011(17) 0.0121(19) -0.0010(19)
C8 0.041(2) 0.042(2) 0.050(3) 0.018(2) -0.012(2) -0.009(2)
C9 0.035(2) 0.041(2) 0.056(3) 0.0188(18) -0.007(2) 0.012(2)
C10 0.033(2) 0.036(2) 0.048(3) 0.0079(18) 0.0031(19) 0.0041(19)
C11 0.039(2) 0.047(3) 0.069(3) 0.019(2) -0.014(2) -0.010(2)
C12 0.051(3) 0.036(2) 0.043(3) 0.002(2) 0.016(2) 0.007(2)
C13 0.051(3) 0.028(2) 0.068(4) 0.014(2) 0.016(2) 0.020(2)
C14 0.041(2) 0.035(2) 0.051(3) 0.0094(19) -0.002(2) 0.011(2)
C15 0.042(2) 0.051(3) 0.047(3) 0.015(2) 0.006(2) 0.020(2)
C16 0.048(3) 0.042(3) 0.059(3) 0.008(2) -0.028(2) -0.002(2)
C17 0.035(2) 0.055(3) 0.063(3) 0.007(2) 0.007(2) 0.023(3)
C18 0.053(3) 0.067(3) 0.051(3) 0.032(3) 0.000(2) 0.002(2)
C19 0.052(3) 0.053(3) 0.037(3) 0.017(2) -0.002(2) -0.005(2)
C20 0.034(2) 0.043(2) 0.050(3) 0.0107(18) -0.0118(19) -0.0110(19)
C21 0.054(3) 0.040(2) 0.042(3) 0.015(2) -0.001(2) 0.005(2)
C22 0.041(2) 0.040(2) 0.041(3) 0.0166(18) -0.0011(19) 0.0033(18)
C23 0.032(2) 0.037(2) 0.041(2) 0.0120(18) -0.0115(18) -0.0145(18)
C24 0.040(2) 0.033(2) 0.046(3) 0.0052(18) 0.0034(19) -0.0038(19)
C25 0.034(2) 0.034(2) 0.044(2) 0.0115(17) 0.0133(18) 0.0089(17)
C26 0.038(2) 0.034(2) 0.040(2) 0.0092(18) -0.0019(18) 0.0015(18)
C27 0.0193(17) 0.048(2) 0.039(2) 0.0055(17) 0.0006(16) -0.0057(19)
C28 0.049(2) 0.042(2) 0.033(2) 0.0211(19) 0.0004(19) 0.0074(18)
C29 0.040(2) 0.041(2) 0.038(2) 0.0144(18) -0.0121(18) -0.0122(18)
C30 0.0324(14) 0.0343(14) 0.0412(16) 0.0124(12) -0.0032(13) 0.0015(12)
C31 0.053(3) 0.051(3) 0.044(3) 0.028(2) -0.012(2) -0.013(2)
C32 0.035(2) 0.055(3) 0.055(3) 0.025(2) -0.019(2) -0.027(2)
C33 0.043(2) 0.041(2) 0.056(3) 0.020(2) -0.024(2) -0.018(2)
C34 0.047(3) 0.031(2) 0.056(3) 0.0168(19) -0.017(2) -0.011(2)
C35 0.048(3) 0.047(3) 0.048(3) 0.010(2) -0.008(2) -0.016(2)
C36 0.048(3) 0.043(2) 0.055(3) 0.018(2) -0.006(2) -0.020(2)
C37 0.047(3) 0.054(3) 0.050(3) 0.025(2) -0.014(2) -0.011(2)
C38 0.051(3) 0.045(3) 0.058(3) 0.018(2) -0.016(2) -0.018(2)
Cl1 0.0466(6) 0.0407(5) 0.0405(5) 0.0243(5) 0.0168(4) 0.0141(4)
Cl2 0.0390(5) 0.0467(6) 0.0495(7) 0.0121(5) -0.0010(5) 0.0196(5)
N1 0.046(2) 0.046(2) 0.048(2) 0.0151(17) 0.0070(17) 0.0076(17)
N2 0.0363(19) 0.0349(19) 0.066(3) 0.0113(16) -0.0117(18) -0.0056(18)
N3 0.0315(17) 0.0290(16) 0.048(2) 0.0081(14) 0.0022(14) -0.0012(15)
N4 0.0330(13) 0.0344(14) 0.0434(15) 0.0137(11) -0.0028(12) -0.0029(11)
O1W 0.055(4) 0.043(3) 0.046(4) 0.026(3) 0.011(3) 0.001(3)
O2W 0.092(6) 0.058(4) 0.078(6) 0.045(4) -0.012(5) -0.007(4)
O3W 0.069(5) 0.114(7) 0.138(9) 0.060(6) 0.011(5) -0.027(7)
S1 0.0370(6) 0.0464(6) 0.0500(7) 0.0089(5) 0.0067(5) 0.0070(5)
S2 0.0416(6) 0.0377(5) 0.0446(6) 0.0119(5) -0.0134(5) -0.0021(5)

loop_
_atom_type_symbol
_atom_type_description
_atom_type_scat_dispersion_real
_atom_type_scat_dispersion_imag
_atom_type_scat_source
C C 0.0033 0.0016 'International Tables Vol C Tables 4.2.6.8 and 6.1.1.4'
H H 0.0000 0.0000 'International Tables Vol C Tables 4.2.6.8 and 6.1.1.4'
N N 0.0061 0.0033 'International Tables Vol C Tables 4.2.6.8 and 6.1.1.4'
S S 0.1246 0.1234 'International Tables Vol C Tables 4.2.6.8 and 6.1.1.4'
Cl Cl 0.1484 0.1585 'International Tables Vol C Tables 4.2.6.8 and 6.1.1.4'
O O 0.0106 0.0060 'International Tables Vol C Tables 4.2.6.8 and 6.1.1.4'

loop_
_geom_angle_atom_site_label_1
_geom_angle_atom_site_label_2
_geom_angle_atom_site_label_3
_geom_angle
C6 C1 C2 122.9(4)
C6 C1 C7 119.1(4)
C2 C1 C7 117.7(4)
C1 C2 C3 118.2(4)
C1 C2 H2 120.9
C3 C2 H2 120.9
C4 C3 C2 119.9(5)
C4 C3 H3 120.1
C2 C3 H3 120.1
C5 C4 C3 120.3(5)
C5 C4 H4 119.9
C3 C4 H4 119.9
C4 C5 C6 120.9(5)
C4 C5 H5 119.5
C6 C5 H5 119.5
C1 C6 C5 117.8(5)
C1 C6 H6 121.1
C5 C6 H6 121.1
C8 C7 N2 108.4(4)
C8 C7 C1 124.2(4)
N2 C7 C1 127.3(4)
C7 C8 N1 107.5(4)
C7 C8 H8 126.2
N1 C8 H8 126.2
N1 C9 C10 110.0(4)
N1 C9 C12 122.6(4)
C10 C9 C12 127.4(4)
C9 C10 S1 114.4(4)
C9 C10 H10 122.8
S1 C10 H10 122.8
N2 C11 N1 108.4(4)
N2 C11 S1 139.0(4)
N1 C11 S1 112.5(4)
C9 C12 H12A 109.5
C9 C12 H12B 109.5
H12A C12 H12B 109.5
C9 C12 H12C 109.5
H12A C12 H12C 109.5
H12B C12 H12C 109.5
N2 C13 C14 112.6(4)
N2 C13 H13A 109.1
C14 C13 H13A 109.1
N2 C13 H13B 109.1
C14 C13 H13B 109.1
H13A C13 H13B 107.8
C19 C14 C15 120.5(4)
C19 C14 C13 120.5(4)
C15 C14 C13 118.9(4)
C16 C15 C14 118.0(5)
C16 C15 H15 121.0
C14 C15 H15 121.0
C17 C16 C15 121.4(5)
C17 C16 H16 119.3
C15 C16 H16 119.3
C16 C17 C18 119.3(5)
C16 C17 H17 120.3
C18 C17 H17 120.3
C19 C18 C17 119.9(5)
C19 C18 H18 120.0
C17 C18 H18 120.0
C18 C19 C14 120.8(5)
C18 C19 H19 119.6
C14 C19 H19 119.6
C21 C20 C25 120.1(4)
C21 C20 H20 120.0
C25 C20 H20 120.0
C20 C21 C22 121.2(4)
C20 C21 H21 119.4
C22 C21 H21 119.4
C23 C22 C21 118.9(4)
C23 C22 H22 120.5
C21 C22 H22 120.5
C22 C23 C24 120.6(4)
C22 C23 H23 119.7
C24 C23 H23 119.7
C23 C24 C25 120.8(4)
C23 C24 H24 119.6
C25 C24 H24 119.6
C24 C25 C20 118.4(4)
C24 C25 C26 120.0(4)
C20 C25 C26 121.3(4)
C27 C26 N4 106.9(4)
C27 C26 C25 125.7(4)
N4 C26 C25 127.5(4)
C26 C27 N3 107.2(4)
C26 C27 H27 126.4
N3 C27 H27 126.4
N3 C28 C29 110.0(4)
N3 C28 C31 124.4(4)
C29 C28 C31 125.5(4)
C28 C29 S2 110.1(3)
C28 C29 H29 124.9
S2 C29 H29 124.9
N3 C30 N4 108.5(4)
N3 C30 S2 113.4(3)
N4 C30 S2 138.1(3)
C28 C31 H31A 109.5
C28 C31 H31B 109.5
H31A C31 H31B 109.5
C28 C31 H31C 109.5
H31A C31 H31C 109.5
H31B C31 H31C 109.5
N4 C32 C33 120.7(4)
N4 C32 H32A 107.2
C33 C32 H32A 107.2
N4 C32 H32B 107.2
C33 C32 H32B 107.2
H32A C32 H32B 106.8
C34 C33 C38 118.5(4)
C34 C33 C32 121.4(4)
C38 C33 C32 120.1(4)
C33 C34 C35 121.7(5)
C33 C34 H34 119.2
C35 C34 H34 119.2
C34 C35 C36 119.0(5)
C34 C35 H35 120.5
C36 C35 H35 120.5
C35 C36 C37 120.2(5)
C35 C36 H36 119.9
C37 C36 H36 119.9
C38 C37 C36 119.1(5)
C38 C37 H37 120.5
C36 C37 H37 120.5
C37 C38 C33 121.4(5)
C37 C38 H38 119.3
C33 C38 H38 119.3
C9 N1 C11 114.8(4)
C9 N1 C8 138.3(4)
C11 N1 C8 106.9(4)
C11 N2 C7 108.8(4)
C11 N2 C13 125.2(4)
C7 N2 C13 125.8(4)
C30 N3 C27 109.5(4)
C30 N3 C28 115.6(4)
C27 N3 C28 134.9(4)
C30 N4 C26 107.9(3)
C30 N4 C32 124.2(4)
C26 N4 C32 127.7(4)
H1WA O1W H1WB 108.8
H2WA O2W H2WB 113.8
H3WA O3W H3WB 109.5
C11 S1 C10 88.3(2)
C30 S2 C29 90.8(2)

loop_
_geom_bond_atom_site_label_1
_geom_bond_atom_site_label_2
_geom_bond_distance
C1 C6 1.376(7)
C1 C2 1.387(7)
C1 C7 1.493(6)
C2 C3 1.417(7)
C2 H2 0.9300
C3 C4 1.385(7)
C3 H3 0.9300
C4 C5 1.383(7)
C4 H4 0.9300
C5 C6 1.411(7)
C5 H5 0.9300
C6 H6 0.9300
C7 C8 1.376(7)
C7 N2 1.382(6)
C8 N1 1.413(6)
C8 H8 0.9300
C9 N1 1.339(6)
C9 C10 1.407(7)
C9 C12 1.502(6)
C10 S1 1.731(5)
C10 H10 0.9300
C11 N2 1.363(7)
C11 N1 1.395(6)
C11 S1 1.723(5)
C12 H12A 0.9600
C12 H12B 0.9600
C12 H12C 0.9600
C13 N2 1.483(6)
C13 C14 1.519(6)
C13 H13A 0.9700
C13 H13B 0.9700
C14 C19 1.362(7)
C14 C15 1.396(7)
C15 C16 1.386(7)
C15 H15 0.9300
C16 C17 1.358(8)
C16 H16 0.9300
C17 C18 1.399(8)
C17 H17 0.9300
C18 C19 1.355(7)
C18 H18 0.9300
C19 H19 0.9300
C20 C21 1.370(6)
C20 C25 1.414(6)
C20 H20 0.9300
C21 C22 1.406(6)
C21 H21 0.9300
C22 C23 1.378(6)
C22 H22 0.9300
C23 C24 1.389(6)
C23 H23 0.9300
C24 C25 1.399(6)
C24 H24 0.9300
C25 C26 1.460(6)
C26 C27 1.365(6)
C26 N4 1.390(6)
C27 N3 1.374(6)
C27 H27 0.9300
C28 N3 1.399(6)
C28 C29 1.441(6)
C28 C31 1.504(7)
C29 S2 1.756(5)
C29 H29 0.9300
C30 N3 1.324(5)
C30 N4 1.354(6)
C30 S2 1.713(4)
C31 H31A 0.9600
C31 H31B 0.9600
C31 H31C 0.9600
C32 N4 1.471(5)
C32 C33 1.486(6)
C32 H32A 0.9700
C32 H32B 0.9700
C33 C34 1.370(6)
C33 C38 1.393(7)
C34 C35 1.377(7)
C34 H34 0.9300
C35 C36 1.388(8)
C35 H35 0.9300
C36 C37 1.396(7)
C36 H36 0.9300
C37 C38 1.367(7)
C37 H37 0.9300
C38 H38 0.9300
O1W H1WA 0.9407
O1W H1WB 0.8555
O2W H2WA 0.8657
O2W H2WB 0.8731
O3W H3WA 0.8501
O3W H3WB 0.8502

loop_
_geom_hbond_atom_site_label_D
_geom_hbond_atom_site_label_H
_geom_hbond_atom_site_label_A
_geom_hbond_site_symmetry_A
_geom_hbond_distance_DH
_geom_hbond_distance_HA
_geom_hbond_distance_DA
_geom_hbond_angle_DHA
O1W H1WA Cl1 1_565 0.94 2.75 3.208(6) 110.8
O1W H1WA S2 3_565 0.94 2.88 3.819(6) 173.7
O1W H1WB Cl2 . 0.86 2.61 3.240(7) 132.0
O3W H3WA Cl2 2_664 0.85 2.68 3.275(10) 128.7
O3W H3WB Cl1 1_565 0.85 2.60 3.301(10) 140.9
C8 H8 Cl1 . 0.93 2.78 3.664(5) 158.9
C10 H10 Cl1 3_665 0.93 2.72 3.390(5) 129.5
C18 H18 O3W 1_655 0.93 2.52 3.320(9) 144.4
C27 H27 Cl1 . 0.93 2.72 3.642(5) 175.1

loop_
_geom_torsion_atom_site_label_1
_geom_torsion_atom_site_label_2
_geom_torsion_atom_site_label_3
_geom_torsion_atom_site_label_4
_geom_torsion
C6 C1 C2 C3 1.9(6)
C7 C1 C2 C3 175.1(3)
C1 C2 C3 C4 -2.1(6)
C2 C3 C4 C5 1.6(6)
C3 C4 C5 C6 -0.8(6)
C2 C1 C6 C5 -1.1(6)
C7 C1 C6 C5 -174.2(3)
C4 C5 C6 C1 0.5(6)
C6 C1 C7 C8 138.1(5)
C2 C1 C7 C8 -35.4(6)
C6 C1 C7 N2 -47.5(6)
C2 C1 C7 N2 138.9(5)
N2 C7 C8 N1 2.0(5)
C1 C7 C8 N1 177.3(4)
N1 C9 C10 S1 1.3(5)
C12 C9 C10 S1 -178.6(4)
N2 C13 C14 C19 56.6(6)
N2 C13 C14 C15 -120.9(5)
C19 C14 C15 C16 0.0(7)
C13 C14 C15 C16 177.5(4)
C14 C15 C16 C17 0.6(7)
C15 C16 C17 C18 -0.9(8)
C16 C17 C18 C19 0.6(8)
C17 C18 C19 C14 0.0(8)
C15 C14 C19 C18 -0.3(8)
C13 C14 C19 C18 -177.7(5)
C25 C20 C21 C22 -0.3(7)
C20 C21 C22 C23 0.7(7)
C21 C22 C23 C24 -1.6(7)
C22 C23 C24 C25 2.1(7)
C23 C24 C25 C20 -1.7(6)
C23 C24 C25 C26 -176.0(4)
C21 C20 C25 C24 0.8(7)
C21 C20 C25 C26 175.0(4)
C24 C25 C26 C27 131.4(4)
C20 C25 C26 C27 -42.8(6)
C24 C25 C26 N4 -47.3(6)
C20 C25 C26 N4 138.6(4)
N4 C26 C27 N3 -0.1(4)
C25 C26 C27 N3 -179.0(4)
N3 C28 C29 S2 -2.9(4)
C31 C28 C29 S2 -179.1(4)
N4 C32 C33 C34 40.2(7)
N4 C32 C33 C38 -138.5(5)
C38 C33 C34 C35 0.2(7)
C32 C33 C34 C35 -178.6(5)
C33 C34 C35 C36 -2.5(7)
C34 C35 C36 C37 4.2(7)
C35 C36 C37 C38 -3.7(7)
C36 C37 C38 C33 1.3(8)
C34 C33 C38 C37 0.4(8)
C32 C33 C38 C37 179.2(5)
C10 C9 N1 C11 -0.8(6)
C12 C9 N1 C11 179.1(4)
C10 C9 N1 C8 177.4(5)
C12 C9 N1 C8 -2.7(9)
N2 C11 N1 C9 179.3(4)
S1 C11 N1 C9 0.0(5)
N2 C11 N1 C8 0.6(5)
S1 C11 N1 C8 -178.7(3)
C7 C8 N1 C9 -179.9(5)
C7 C8 N1 C11 -1.6(5)
N1 C11 N2 C7 0.7(5)
S1 C11 N2 C7 179.6(5)
N1 C11 N2 C13 -174.3(4)
S1 C11 N2 C13 4.6(9)
C8 C7 N2 C11 -1.7(5)
C1 C7 N2 C11 -176.8(4)
C8 C7 N2 C13 173.3(4)
C1 C7 N2 C13 -1.8(7)
C14 C13 N2 C11 57.4(6)
C14 C13 N2 C7 -116.8(5)
N4 C30 N3 C27 -2.9(4)
S2 C30 N3 C27 179.0(3)
N4 C30 N3 C28 178.4(3)
S2 C30 N3 C28 0.3(5)
C26 C27 N3 C30 1.9(4)
C26 C27 N3 C28 -179.8(4)
C29 C28 N3 C30 1.7(5)
C31 C28 N3 C30 177.9(4)
C29 C28 N3 C27 -176.5(4)
C31 C28 N3 C27 -0.3(7)
N3 C30 N4 C26 2.8(4)
S2 C30 N4 C26 -179.8(4)
N3 C30 N4 C32 -172.8(4)
S2 C30 N4 C32 4.6(7)
C27 C26 N4 C30 -1.6(4)
C25 C26 N4 C30 177.2(4)
C27 C26 N4 C32 173.7(4)
C25 C26 N4 C32 -7.4(7)
C33 C32 N4 C30 51.6(7)
C33 C32 N4 C26 -123.1(5)
N2 C11 S1 C10 -178.3(6)
N1 C11 S1 C10 0.6(4)
C9 C10 S1 C11 -1.0(4)
N3 C30 S2 C29 -1.8(3)
N4 C30 S2 C29 -179.1(5)
C28 C29 S2 C30 2.7(3)
